data_1548551
loop_
_publ_author_name
'Kanzaki, M.'
'Xue, X.'

_publ_section_title
;
 Protoenstatite in MgSiO3 samples prepared by conventional solid state
 reaction
;
_journal_name_full 'Journal of Mineralogical and Petrological Sciences'
_journal_page_first 359
_journal_page_last 364
_journal_volume 112
_journal_year 2017
_chemical_formula_sum 'Mg O3 Si'
_chemical_name_common 'MgSiO3 low-clinoenstatite'
_chemical_name_mineral low-clinoenstatite
_space_group_IT_number 14
_space_group_name_Hall '-P 2ybc'
_space_group_name_H-M_alt 'P 1 21/c 1'
_symmetry_space_group_name_Hall '-P 2ybc'
_symmetry_space_group_name_H-M 'P 1 21/c 1'
_cell_angle_alpha 90
_cell_angle_beta 108.331(1)
_cell_angle_gamma 90
_cell_formula_units_Z 8
_cell_length_a 9.61327(13)
_cell_length_b 8.82246(8)
_cell_length_c 5.17455(6)
_cell_volume 416.597(9)
_cod_data_source_file clinoenstatite.cif
_cod_data_source_block clinoenstatite
_cod_depositor_comments 'Journal name was wrong, and corrected.'
_cod_original_formula_sum 'Mg Si O3'
_cod_database_code 1548551

loop_
_space_group_symop_operation_xyz
'x, y, z'
'-x, -y, -z'
'-x, y+1/2, -z+1/2'
'x, -y+1/2, z+1/2'

loop_
_atom_site_label
_atom_site_occupancy
_atom_site_fract_x
_atom_site_fract_y
_atom_site_fract_z
_atom_site_adp_type
_atom_site_B_iso_or_equiv
_atom_site_type_symbol
Mg1 1.0 0.2490(4) 0.6534(3) 0.2187(5) Biso 0.96(6) Mg
Mg2 1.0 0.2566(4) 0.0121(3) 0.2158(6) Biso 0.96(6) Mg
SiA 1.0 0.0462(2) 0.3396(3) 0.2979(4) Biso 0.50(6) Si
SiB 1.0 0.5528(2) 0.8377(3) 0.2262(4) Biso 0.50(6) Si
O1A 1.0 0.8691(6) 0.3409(6) 0.1879(9) Biso 0.68(6) O
O2A 1.0 0.1251(5) 0.5006(5) 0.3208(8) Biso 0.68(6) O
O3A 1.0 0.1044(5) 0.2810(4) 0.6122(9) Biso 0.68(6) O
O1B 1.0 0.3747(5) 0.8379(6) 0.1281(8) Biso 0.68(6) O
O2B 1.0 0.6371(6) 0.9764(5) 0.3986(9) Biso 0.68(6) O
O3B 1.0 0.6042(5) 0.6950(5) 0.4483(8) Biso 0.68(6) O
